data_4066806
loop_
_publ_author_name
'Yoshida, Keita'
'Yamaguchi, Shigeru'
'Osuka, Atsuhiro'
'Shinokubo, Hiroshi'

_publ_section_title
;
 Platinum(II) and Platinum(IV) Porphyrin Pincer Complexes: Synthesis,
 Structures, and Reactivity
;
_journal_issue 17
_journal_name_full Organometallics
_journal_page_first 3997
_journal_paper_doi 10.1021/om100644n
_journal_volume 29
_journal_year 2010
_chemical_formula_sum 'C83 H88 Cl15 N6 Ni Pt'
_chemical_formula_weight 1955.14
_chemical_name_systematic
; 
 ? 
;
_space_group_IT_number 2
_symmetry_cell_setting triclinic
_symmetry_Int_Tables_number 2
_symmetry_space_group_name_Hall '-P 1'
_symmetry_space_group_name_H-M 'P -1'
_atom_sites_solution_hydrogens geom
_atom_sites_solution_primary direct
_atom_sites_solution_secondary difmap
_audit_creation_method SHELXL-97
_cell_angle_alpha 93.589(5)
_cell_angle_beta 97.035(5)
_cell_angle_gamma 103.735(5)
_cell_formula_units_Z 2
_cell_length_a 15.130(5)
_cell_length_b 17.343(5)
_cell_length_c 17.879(5)
_cell_measurement_temperature 153(2)
_cell_volume 4502(2)
_computing_cell_refinement 'Bruker SMART'
_computing_data_collection 'Bruker SMART'
_computing_data_reduction 'Bruker SAINT'
_computing_molecular_graphics 'Bruker SHELXTL'
_computing_publication_material 'Bruker SHELXTL'
_computing_structure_refinement 'SHELXL-97 (Sheldrick, 1997)'
_computing_structure_solution 'SHELXS-97 (Sheldrick, 1990)'
_diffrn_ambient_temperature 293(2)
_diffrn_detector_area_resol_mean 8.366
_diffrn_measured_fraction_theta_full 0.975
_diffrn_measured_fraction_theta_max 0.975
_diffrn_measurement_device_type 'CCD area detector'
_diffrn_measurement_method 'phi and omega scans'
_diffrn_radiation_monochromator graphite
_diffrn_radiation_source 'fine-focus sealed tube'
_diffrn_radiation_type MoK\a
_diffrn_radiation_wavelength 0.71069
_diffrn_reflns_av_R_equivalents 0.0338
_diffrn_reflns_av_sigmaI/netI 0.0602
_diffrn_reflns_limit_h_max 18
_diffrn_reflns_limit_h_min -20
_diffrn_reflns_limit_k_max 23
_diffrn_reflns_limit_k_min -17
_diffrn_reflns_limit_l_max 23
_diffrn_reflns_limit_l_min -23
_diffrn_reflns_number 33389
_diffrn_reflns_theta_full 28.38
_diffrn_reflns_theta_max 28.38
_diffrn_reflns_theta_min 1.15
_exptl_absorpt_coefficient_mu 2.251
_exptl_absorpt_correction_T_max 0.8062
_exptl_absorpt_correction_T_min 0.5516
_exptl_absorpt_correction_type empirical
_exptl_crystal_colour green
_exptl_crystal_density_diffrn 1.442
_exptl_crystal_density_method 'not measured'
_exptl_crystal_description prism
_exptl_crystal_F_000 1978
_exptl_crystal_size_max 0.30
_exptl_crystal_size_mid 0.30
_exptl_crystal_size_min 0.10
_refine_diff_density_max 11.077
_refine_diff_density_min -2.466
_refine_diff_density_rms 0.282
_refine_ls_extinction_method none
_refine_ls_goodness_of_fit_ref 1.074
_refine_ls_hydrogen_treatment constr
_refine_ls_matrix_type full
_refine_ls_number_parameters 976
_refine_ls_number_reflns 21995
_refine_ls_number_restraints 81
_refine_ls_restrained_S_all 1.081
_refine_ls_R_factor_all 0.0894
_refine_ls_R_factor_gt 0.0786
_refine_ls_shift/su_max 0.002
_refine_ls_shift/su_mean 0.000
_refine_ls_structure_factor_coef Fsqd
_refine_ls_weighting_details 'calc w=1/[\s^2^(Fo^2^)+(0.1597P)^2^+11.8917P] where P=(Fo^2^+2Fc^2^)/3'
_refine_ls_weighting_scheme calc
_refine_ls_wR_factor_gt 0.2213
_refine_ls_wR_factor_ref 0.2320
_reflns_number_gt 18701
_reflns_number_total 21995
_reflns_threshold_expression >2sigma(I)
_cod_data_source_file om100644n_si_001.cif
_cod_data_source_block 4
_cod_depositor_comments
;
The following automatic conversions were performed:

'_symmetry_cell_setting' value 'Triclinic' changed to 'triclinic'
according to /home/saulius/struct/CIF-dictionaries/cif_core.dic
dictionary named 'cif_core.dic' version 2.4.1 from 2010-06-29.

Automatic conversion script
Id: cif_fix_values 1715 2011-07-08 13:25:40Z adriana 
;
_cod_database_code 4066806

loop_
_symmetry_equiv_pos_as_xyz
'x, y, z'
'-x, -y, -z'

loop_
_atom_site_label
_atom_site_type_symbol
_atom_site_fract_x
_atom_site_fract_y
_atom_site_fract_z
_atom_site_U_iso_or_equiv
_atom_site_adp_type
_atom_site_occupancy
_atom_site_symmetry_multiplicity
_atom_site_calc_flag
_atom_site_refinement_flags
_atom_site_disorder_assembly
_atom_site_disorder_group
C1 C 0.7976(4) 0.5028(3) 0.9299(3) 0.0190(10) Uani 1 1 d . . .
C2 C 0.8817(4) 0.5650(3) 0.9416(3) 0.0229(11) Uani 1 1 d . . .
C3 C 0.9002(4) 0.5840(3) 0.8719(4) 0.0256(12) Uani 1 1 d . . .
H1 H 0.9485 0.6242 0.8613 0.031 Uiso 1 1 calc R . .
C4 C 0.8323(4) 0.5313(3) 0.8178(3) 0.0221(11) Uani 1 1 d . . .
C5 C 0.8294(4) 0.5300(4) 0.7398(4) 0.0258(12) Uani 1 1 d . . .
C6 C 0.7807(4) 0.4644(4) 0.6926(3) 0.0260(12) Uani 1 1 d . . .
C7 C 0.7804(5) 0.4552(4) 0.6123(4) 0.0337(14) Uani 1 1 d . . .
H2 H 0.8009 0.4954 0.5818 0.040 Uiso 1 1 calc R . .
C8 C 0.7452(5) 0.3776(4) 0.5895(4) 0.0340(14) Uani 1 1 d . . .
H3 H 0.7388 0.3535 0.5405 0.041 Uiso 1 1 calc R . .
C9 C 0.7193(4) 0.3391(4) 0.6540(3) 0.0254(12) Uani 1 1 d . . .
C10 C 0.6843(4) 0.2577(4) 0.6544(3) 0.0272(12) Uani 1 1 d . . .
C11 C 0.6449(4) 0.2259(3) 0.7146(3) 0.0258(12) Uani 1 1 d . . .
C12 C 0.6002(5) 0.1428(4) 0.7146(4) 0.0303(13) Uani 1 1 d . . .
H4 H 0.6011 0.1017 0.6790 0.036 Uiso 1 1 calc R . .
C13 C 0.5571(5) 0.1362(3) 0.7761(4) 0.0279(12) Uani 1 1 d . . .
H5 H 0.5218 0.0894 0.7905 0.033 Uiso 1 1 calc R . .
C14 C 0.5752(4) 0.2145(3) 0.8157(3) 0.0239(11) Uani 1 1 d . . .
C15 C 0.5391(4) 0.2324(3) 0.8796(3) 0.0232(11) Uani 1 1 d . . .
C16 C 0.5713(4) 0.3072(3) 0.9206(3) 0.0224(11) Uani 1 1 d . . .
C17 C 0.5364(4) 0.3325(4) 0.9848(3) 0.0252(11) Uani 1 1 d . . .
H6 H 0.4841 0.3054 1.0034 0.030 Uiso 1 1 calc R . .
C18 C 0.5930(4) 0.4036(3) 1.0145(3) 0.0236(11) Uani 1 1 d . . .
C19 C 0.6642(4) 0.4222(3) 0.9680(3) 0.0211(10) Uani 1 1 d . . .
C20 C 0.7430(4) 0.4826(3) 0.9867(3) 0.0199(10) Uani 1 1 d . . .
C21 C 0.8854(4) 0.6010(4) 0.7085(4) 0.0270(12) Uani 1 1 d . . .
C22 C 0.8694(4) 0.6748(4) 0.7248(4) 0.0300(13) Uani 1 1 d . . .
H7 H 0.8243 0.6798 0.7544 0.036 Uiso 1 1 calc R . .
C23 C 0.9212(5) 0.7426(4) 0.6969(4) 0.0312(13) Uani 1 1 d . . .
C24 C 0.9866(5) 0.7333(4) 0.6537(4) 0.0345(15) Uani 1 1 d . . .
H8 H 1.0202 0.7780 0.6345 0.041 Uiso 1 1 calc R . .
C25 C 1.0056(4) 0.6598(4) 0.6369(4) 0.0295(13) Uani 1 1 d . . .
C26 C 0.9539(4) 0.5934(4) 0.6653(4) 0.0279(12) Uani 1 1 d . . .
H9 H 0.9653 0.5436 0.6554 0.033 Uiso 1 1 calc R . .
C27 C 0.9018(6) 0.8241(4) 0.7204(6) 0.049(2) Uani 1 1 d . . .
C28 C 0.9610(7) 0.8921(4) 0.6826(6) 0.051(2) Uani 1 1 d . . .
H29 H 0.9506 0.9422 0.7003 0.076 Uiso 1 1 calc R . .
H30 H 0.9442 0.8831 0.6286 0.076 Uiso 1 1 calc R . .
H31 H 1.0248 0.8932 0.6954 0.076 Uiso 1 1 calc R . .
C29 C 0.8008(8) 0.8221(6) 0.6963(10) 0.083(4) Uani 1 1 d . . .
H32 H 0.7627 0.7795 0.7183 0.125 Uiso 1 1 calc R . .
H33 H 0.7870 0.8137 0.6422 0.125 Uiso 1 1 calc R . .
H34 H 0.7893 0.8719 0.7135 0.125 Uiso 1 1 calc R . .
C30 C 0.9289(10) 0.8424(5) 0.8049(7) 0.078(4) Uani 1 1 d . . .
H35 H 0.8901 0.8035 0.8303 0.117 Uiso 1 1 calc R . .
H36 H 0.9219 0.8945 0.8198 0.117 Uiso 1 1 calc R . .
H37 H 0.9918 0.8408 0.8183 0.117 Uiso 1 1 calc R . .
C31 C 1.0782(5) 0.6528(4) 0.5858(4) 0.0353(14) Uani 1 1 d . . .
C32 C 1.1666(5) 0.7174(5) 0.6112(5) 0.0440(17) Uani 1 1 d . . .
H38 H 1.1952 0.7070 0.6592 0.066 Uiso 1 1 calc R . .
H39 H 1.1526 0.7685 0.6160 0.066 Uiso 1 1 calc R . .
H40 H 1.2078 0.7174 0.5743 0.066 Uiso 1 1 calc R . .
C33 C 1.1031(6) 0.5735(5) 0.5881(5) 0.0483(19) Uani 1 1 d . . .
H41 H 1.1194 0.5642 0.6397 0.073 Uiso 1 1 calc R . .
H42 H 1.1542 0.5742 0.5610 0.073 Uiso 1 1 calc R . .
H43 H 1.0513 0.5318 0.5649 0.073 Uiso 1 1 calc R . .
C34 C 1.0402(6) 0.6634(6) 0.5044(5) 0.050(2) Uani 1 1 d . . .
H44 H 1.0828 0.6550 0.4710 0.076 Uiso 1 1 calc R . .
H45 H 1.0319 0.7164 0.5021 0.076 Uiso 1 1 calc R . .
H46 H 0.9823 0.6254 0.4894 0.076 Uiso 1 1 calc R . .
C35 C 0.6864(5) 0.2027(4) 0.5874(3) 0.0300(13) Uani 1 1 d . . .
C36 C 0.6193(5) 0.1891(4) 0.5254(4) 0.0377(16) Uani 1 1 d . . .
H10 H 0.5728 0.2158 0.5250 0.045 Uiso 1 1 calc R . .
C37 C 0.6190(6) 0.1370(5) 0.4636(4) 0.046(2) Uani 1 1 d . A .
C38 C 0.6907(6) 0.0978(5) 0.4675(4) 0.0436(18) Uani 1 1 d . . .
H11 H 0.6919 0.0616 0.4272 0.052 Uiso 1 1 calc R . .
C39 C 0.7601(6) 0.1112(4) 0.5293(4) 0.0429(18) Uani 1 1 d . . .
C40 C 0.7564(5) 0.1635(4) 0.5888(4) 0.0341(14) Uani 1 1 d . . .
H12 H 0.8016 0.1728 0.6308 0.041 Uiso 1 1 calc R . .
C41 C 0.5431(6) 0.1250(5) 0.3919(5) 0.066(3) Uani 1 1 d DU . .
C42 C 0.5984(11) 0.1723(10) 0.3320(9) 0.053(5) Uani 0.46(2) 1 d PDU A 3
H47 H 0.5565 0.1753 0.2880 0.080 Uiso 0.46(2) 1 calc PR A 3
H48 H 0.6429 0.1450 0.3177 0.080 Uiso 0.46(2) 1 calc PR A 3
H49 H 0.6293 0.2252 0.3541 0.080 Uiso 0.46(2) 1 calc PR A 3
C43 C 0.5112(16) 0.0354(6) 0.3674(14) 0.078(8) Uani 0.46(2) 1 d PDU A 3
H50 H 0.4767 0.0269 0.3176 0.117 Uiso 0.46(2) 1 calc PR A 3
H51 H 0.4732 0.0097 0.4023 0.117 Uiso 0.46(2) 1 calc PR A 3
H52 H 0.5638 0.0135 0.3670 0.117 Uiso 0.46(2) 1 calc PR A 3
C44 C 0.4674(12) 0.1646(13) 0.4107(14) 0.079(8) Uani 0.46(2) 1 d PDU A 3
H97 H 0.4935 0.2203 0.4253 0.118 Uiso 0.46(2) 1 calc PR A 3
H98 H 0.4395 0.1401 0.4516 0.118 Uiso 0.46(2) 1 calc PR A 3
H99 H 0.4217 0.1581 0.3670 0.118 Uiso 0.46(2) 1 calc PR A 3
C42T C 0.5617(13) 0.0584(9) 0.3377(8) 0.059(5) Uani 0.54(2) 1 d PDU A 4
H56 H 0.5210 0.0517 0.2908 0.088 Uiso 0.54(2) 1 calc PR A 4
H57 H 0.5513 0.0091 0.3608 0.088 Uiso 0.54(2) 1 calc PR A 4
H58 H 0.6242 0.0733 0.3280 0.088 Uiso 0.54(2) 1 calc PR A 4
C43T C 0.4575(15) 0.0927(14) 0.4314(15) 0.114(11) Uani 0.54(2) 1 d PDU A 4
H59 H 0.4520 0.0373 0.4381 0.171 Uiso 1 1 calc R A 4
H60 H 0.4033 0.0986 0.4006 0.171 Uiso 1 1 calc R A 4
H61 H 0.4644 0.1222 0.4799 0.171 Uiso 1 1 calc R A 4
C44T C 0.550(2) 0.2051(9) 0.3617(16) 0.123(12) Uani 0.54(2) 1 d PDU A 4
H62 H 0.4926 0.2190 0.3608 0.184 Uiso 0.54(2) 1 calc PR A 4
H63 H 0.5659 0.2026 0.3112 0.184 Uiso 0.54(2) 1 calc PR A 4
H64 H 0.5973 0.2446 0.3937 0.184 Uiso 0.54(2) 1 calc PR A 4
C45 C 0.8337(7) 0.0630(5) 0.5315(5) 0.052(2) Uani 1 1 d U . .
C46 C 0.8796(12) 0.0698(10) 0.4608(7) 0.096(4) Uani 1 1 d U . .
H65 H 0.8502 0.0249 0.4247 0.145 Uiso 1 1 calc R . .
H66 H 0.9434 0.0706 0.4735 0.145 Uiso 1 1 calc R . .
H67 H 0.8744 0.1181 0.4392 0.145 Uiso 1 1 calc R . .
C47 C 0.9158(10) 0.0933(9) 0.6009(9) 0.093(4) Uani 1 1 d U . .
H68 H 0.9607 0.0628 0.5977 0.139 Uiso 1 1 calc R . .
H69 H 0.8915 0.0864 0.6479 0.139 Uiso 1 1 calc R . .
H70 H 0.9441 0.1486 0.5986 0.139 Uiso 1 1 calc R . .
C48 C 0.7937(11) -0.0210(7) 0.5417(11) 0.107(5) Uani 1 1 d U . .
H71 H 0.7603 -0.0480 0.4945 0.161 Uiso 1 1 calc R . .
H72 H 0.7528 -0.0238 0.5790 0.161 Uiso 1 1 calc R . .
H73 H 0.8420 -0.0459 0.5583 0.161 Uiso 1 1 calc R . .
C49 C 0.4672(4) 0.1705(3) 0.9065(3) 0.0246(11) Uani 1 1 d . . .
C50 C 0.3883(4) 0.1308(4) 0.8574(4) 0.0292(12) Uani 1 1 d . . .
H13 H 0.3805 0.1441 0.8078 0.035 Uiso 1 1 calc R . .
C51 C 0.3215(5) 0.0718(4) 0.8810(4) 0.0323(13) Uani 1 1 d . . .
C52 C 0.3335(5) 0.0551(4) 0.9561(4) 0.0337(14) Uani 1 1 d . . .
H14 H 0.2884 0.0161 0.9725 0.040 Uiso 1 1 calc R . .
C53 C 0.4099(5) 0.0941(4) 1.0076(4) 0.0301(13) Uani 1 1 d . . .
C54 C 0.4770(4) 0.1516(4) 0.9812(4) 0.0270(12) Uani 1 1 d . . .
H15 H 0.5294 0.1780 1.0141 0.032 Uiso 1 1 calc R . .
C55 C 0.2364(5) 0.0254(5) 0.8274(5) 0.0426(17) Uani 1 1 d . . .
C56 C 0.2320(10) 0.0533(9) 0.7493(8) 0.106(6) Uani 1 1 d . . .
H74 H 0.1804 0.0192 0.7169 0.158 Uiso 1 1 calc R . .
H75 H 0.2875 0.0514 0.7292 0.158 Uiso 1 1 calc R . .
H76 H 0.2252 0.1070 0.7519 0.158 Uiso 1 1 calc R . .
C57 C 0.2364(9) -0.0612(7) 0.8184(9) 0.086(4) Uani 1 1 d . . .
H77 H 0.2309 -0.0832 0.8661 0.130 Uiso 1 1 calc R . .
H78 H 0.2929 -0.0666 0.8019 0.130 Uiso 1 1 calc R . .
H79 H 0.1856 -0.0893 0.7816 0.130 Uiso 1 1 calc R . .
C58 C 0.1502(8) 0.0369(10) 0.8576(9) 0.103(6) Uani 1 1 d . . .
H80 H 0.1381 0.0861 0.8431 0.155 Uiso 1 1 calc R . .
H81 H 0.1592 0.0383 0.9118 0.155 Uiso 1 1 calc R . .
H82 H 0.0990 -0.0066 0.8371 0.155 Uiso 1 1 calc R . .
C59 C 0.4207(5) 0.0789(4) 1.0908(4) 0.0361(15) Uani 1 1 d . . .
C60 C 0.3490(8) 0.0083(8) 1.1081(6) 0.073(3) Uani 1 1 d . . .
H83 H 0.3642 -0.0034 1.1592 0.110 Uiso 1 1 calc R . .
H84 H 0.3470 -0.0371 1.0738 0.110 Uiso 1 1 calc R . .
H85 H 0.2900 0.0205 1.1024 0.110 Uiso 1 1 calc R . .
C61 C 0.5139(7) 0.0640(6) 1.1149(5) 0.0477(19) Uani 1 1 d . . .
H86 H 0.5610 0.1098 1.1076 0.072 Uiso 1 1 calc R . .
H87 H 0.5203 0.0182 1.0851 0.072 Uiso 1 1 calc R . .
H88 H 0.5197 0.0546 1.1675 0.072 Uiso 1 1 calc R . .
C62 C 0.4100(10) 0.1509(7) 1.1370(5) 0.073(4) Uani 1 1 d . . .
H89 H 0.3504 0.1598 1.1215 0.110 Uiso 1 1 calc R . .
H90 H 0.4566 0.1968 1.1292 0.110 Uiso 1 1 calc R . .
H91 H 0.4160 0.1422 1.1896 0.110 Uiso 1 1 calc R . .
C63 C 0.9432(4) 0.5887(3) 1.0126(3) 0.0241(11) Uani 1 1 d . . .
C64 C 1.0359(4) 0.6221(4) 1.0114(4) 0.0301(13) Uani 1 1 d . . .
H16 H 1.0565 0.6347 0.9656 0.036 Uiso 1 1 calc R . .
C65 C 1.0982(4) 0.6370(4) 1.0773(4) 0.0333(14) Uani 1 1 d . . .
H17 H 1.1597 0.6621 1.0769 0.040 Uiso 1 1 calc R . .
C66 C 1.0667(4) 0.6139(4) 1.1430(4) 0.0315(13) Uani 1 1 d . . .
H18 H 1.1075 0.6204 1.1876 0.038 Uiso 1 1 calc R . .
C67 C 0.9743(5) 0.5808(4) 1.1427(4) 0.0292(13) Uani 1 1 d . . .
H19 H 0.9538 0.5644 1.1875 0.035 Uiso 1 1 calc R . .
C68 C 0.5757(4) 0.4573(4) 1.0734(3) 0.0242(11) Uani 1 1 d . . .
C69 C 0.4878(5) 0.4426(4) 1.0941(4) 0.0294(12) Uani 1 1 d . . .
H20 H 0.4449 0.3956 1.0747 0.035 Uiso 1 1 calc R . .
C70 C 0.4632(5) 0.4958(4) 1.1425(4) 0.0319(13) Uani 1 1 d . . .
H21 H 0.4047 0.4852 1.1565 0.038 Uiso 1 1 calc R . .
C71 C 0.5282(4) 0.5656(4) 1.1697(4) 0.0296(13) Uani 1 1 d . . .
H22 H 0.5137 0.6041 1.2012 0.036 Uiso 1 1 calc R . .
C72 C 0.6145(5) 0.5769(4) 1.1491(3) 0.0297(13) Uani 1 1 d . . .
H23 H 0.6575 0.6243 1.1675 0.036 Uiso 1 1 calc R . .
C73 C 0.8131(4) 0.6094(3) 1.1973(2) 0.0363(15) Uani 1 1 d G . .
C74 C 0.8575(4) 0.6900(3) 1.2038(3) 0.0458(19) Uani 1 1 d G . .
H24 H 0.8670 0.7161 1.1605 0.055 Uiso 1 1 calc R . .
C75 C 0.8876(5) 0.7315(3) 1.2750(4) 0.069(3) Uani 1 1 d G . .
H25 H 0.9173 0.7854 1.2793 0.083 Uiso 1 1 calc R . .
C76 C 0.8734(6) 0.6924(4) 1.3396(3) 0.101(5) Uani 1 1 d G . .
H26 H 0.8936 0.7202 1.3872 0.121 Uiso 1 1 calc R . .
C77 C 0.8291(6) 0.6118(4) 1.3331(2) 0.080(4) Uani 1 1 d G . .
H27 H 0.8196 0.5857 1.3764 0.096 Uiso 1 1 calc R . .
C78 C 0.7989(4) 0.5703(3) 1.2620(3) 0.053(2) Uani 1 1 d G . .
H28 H 0.7692 0.5164 1.2577 0.063 Uiso 1 1 calc R . .
C1S C 0.4211(14) 0.2518(12) 0.6635(9) 0.108(6) Uani 1 1 d . . .
H92 H 0.4624 0.2437 0.7073 0.130 Uiso 1 1 calc R . .
C2S C 0.0998(8) 0.8397(8) 0.1225(8) 0.078(3) Uani 1 1 d . . .
H93 H 0.0524 0.7897 0.1203 0.094 Uiso 1 1 calc R . .
C3S C 0.7599(5) 0.3396(5) 0.1318(5) 0.0431(18) Uani 1 1 d . . .
H94 H 0.7569 0.3883 0.1077 0.052 Uiso 1 1 calc R . .
C4S C 0.7790(5) 0.7114(4) 0.9874(5) 0.0379(15) Uani 1 1 d . . .
H95 H 0.7836 0.6609 1.0074 0.046 Uiso 1 1 calc R . .
Cl1 Cl 0.4782(5) 0.3420(5) 0.6165(5) 0.176(3) Uani 1 1 d . . .
Cl3 Cl 0.3281(7) 0.2721(7) 0.6911(7) 0.235(5) Uani 1 1 d . . .
Cl4 Cl 0.1972(3) 0.8305(2) 0.1765(3) 0.1135(15) Uani 1 1 d . . .
Cl5 Cl 0.1208(3) 0.8579(3) 0.0303(3) 0.1177(15) Uani 1 1 d . . .
Cl6 Cl 0.0601(5) 0.9166(5) 0.1628(4) 0.183(3) Uani 1 1 d . . .
Cl7 Cl 0.6701(2) 0.31894(18) 0.18794(17) 0.0691(7) Uiso 1 1 d . . .
Cl8 Cl 0.86598(18) 0.35789(16) 0.19007(15) 0.0603(6) Uiso 1 1 d . . .
Cl9 Cl 0.74670(19) 0.26341(17) 0.06098(16) 0.0651(6) Uiso 1 1 d . . .
Cl10 Cl 0.71070(15) 0.75418(14) 1.04099(13) 0.0515(5) Uani 1 1 d . . .
Cl11 Cl 0.89005(14) 0.77315(13) 0.99448(14) 0.0515(5) Uani 1 1 d . . .
Cl12 Cl 0.72797(13) 0.69065(12) 0.89194(12) 0.0448(4) Uani 1 1 d . . .
N1 N 0.7723(3) 0.4792(3) 0.8537(3) 0.0199(9) Uani 1 1 d . . .
N2 N 0.7371(3) 0.3931(3) 0.7172(3) 0.0233(10) Uani 1 1 d . . .
N3 N 0.6319(3) 0.2686(3) 0.7778(3) 0.0221(9) Uani 1 1 d . . .
N4 N 0.6470(3) 0.3645(3) 0.9069(3) 0.0190(9) Uani 1 1 d . . .
N5 N 0.9124(3) 0.5713(3) 1.0789(3) 0.0240(10) Uani 1 1 d . . .
N6 N 0.6408(4) 0.5244(3) 1.1045(3) 0.0230(9) Uani 1 1 d . . .
Ni2 Ni 0.69617(5) 0.37628(4) 0.81349(4) 0.01788(15) Uani 1 1 d . . .
Pt1 Pt 0.775784(14) 0.545076(12) 1.090202(12) 0.02337(9) Uani 1 1 d . . .
Cl13 Cl 0.4606(6) 0.3359(4) 0.2707(4) 0.163(3) Uani 1 1 d D . .
Cl14 Cl 0.3980(6) 0.4550(5) 0.3391(5) 0.180(3) Uani 1 1 d D . .
Cl2 Cl 0.3909(8) 0.1783(9) 0.6107(11) 0.310(8) Uani 1 1 d . . .
Cl15 Cl 0.5654(15) 0.4266(11) 0.4144(12) 0.469(16) Uani 1 1 d D . .
C5S C 0.4992(10) 0.4264(10) 0.3278(11) 0.42(5) Uani 1 1 d D . .
H96 H 0.5352 0.4653 0.2987 0.503 Uiso 1 1 calc R . .

loop_
_atom_site_aniso_label
_atom_site_aniso_U_11
_atom_site_aniso_U_22
_atom_site_aniso_U_33
_atom_site_aniso_U_23
_atom_site_aniso_U_13
_atom_site_aniso_U_12
C1 0.016(2) 0.018(2) 0.021(3) -0.0030(19) 0.0035(19) 0.0025(18)
C2 0.020(2) 0.015(2) 0.030(3) -0.002(2) 0.000(2) 0.0000(19)
C3 0.024(3) 0.019(3) 0.031(3) 0.000(2) 0.003(2) 0.002(2)
C4 0.023(3) 0.016(2) 0.027(3) 0.000(2) 0.005(2) 0.0033(19)
C5 0.025(3) 0.022(3) 0.028(3) 0.004(2) 0.005(2) 0.000(2)
C6 0.027(3) 0.024(3) 0.025(3) 0.003(2) 0.006(2) 0.002(2)
C7 0.043(4) 0.032(3) 0.023(3) 0.008(2) 0.007(3) 0.000(3)
C8 0.041(4) 0.033(3) 0.020(3) -0.002(2) 0.007(3) -0.006(3)
C9 0.027(3) 0.031(3) 0.017(2) -0.002(2) 0.008(2) 0.002(2)
C10 0.031(3) 0.029(3) 0.018(3) -0.005(2) 0.004(2) 0.002(2)
C11 0.031(3) 0.020(3) 0.022(3) -0.004(2) 0.004(2) -0.001(2)
C12 0.041(3) 0.017(3) 0.028(3) -0.006(2) 0.007(3) -0.001(2)
C13 0.037(3) 0.016(3) 0.029(3) 0.000(2) 0.006(2) 0.002(2)
C14 0.027(3) 0.019(3) 0.023(3) -0.001(2) 0.004(2) 0.000(2)
C15 0.025(3) 0.022(3) 0.020(2) 0.000(2) 0.002(2) 0.001(2)
C16 0.022(3) 0.022(3) 0.022(3) 0.002(2) 0.003(2) 0.001(2)
C17 0.022(3) 0.024(3) 0.027(3) -0.001(2) 0.004(2) 0.001(2)
C18 0.024(3) 0.023(3) 0.022(3) 0.002(2) 0.003(2) 0.004(2)
C19 0.021(3) 0.022(3) 0.021(3) 0.002(2) 0.005(2) 0.004(2)
C20 0.024(3) 0.014(2) 0.020(2) 0.0005(19) 0.003(2) 0.0018(19)
C21 0.029(3) 0.021(3) 0.026(3) 0.004(2) 0.003(2) -0.002(2)
C22 0.029(3) 0.026(3) 0.035(3) 0.007(2) 0.010(3) 0.002(2)
C23 0.036(3) 0.020(3) 0.036(3) 0.007(2) 0.005(3) 0.001(2)
C24 0.033(3) 0.024(3) 0.041(4) 0.012(3) 0.004(3) -0.005(2)
C25 0.029(3) 0.029(3) 0.028(3) 0.007(2) 0.002(2) 0.001(2)
C26 0.030(3) 0.020(3) 0.031(3) 0.003(2) 0.003(2) 0.000(2)
C27 0.057(5) 0.023(3) 0.069(6) 0.014(3) 0.021(4) 0.006(3)
C28 0.061(5) 0.023(3) 0.072(6) 0.017(4) 0.019(4) 0.010(3)
C29 0.056(6) 0.040(5) 0.162(14) 0.027(7) 0.035(7) 0.014(4)
C30 0.134(11) 0.026(4) 0.078(7) 0.003(4) 0.055(8) 0.009(5)
C31 0.038(4) 0.032(3) 0.033(3) 0.006(3) 0.010(3) 0.001(3)
C32 0.036(4) 0.047(4) 0.048(4) 0.008(3) 0.015(3) 0.001(3)
C33 0.050(5) 0.044(4) 0.056(5) 0.006(4) 0.026(4) 0.011(4)
C34 0.049(5) 0.069(6) 0.033(4) 0.009(4) 0.012(3) 0.009(4)
C35 0.038(3) 0.026(3) 0.020(3) -0.004(2) 0.009(2) -0.004(2)
C36 0.040(4) 0.037(4) 0.030(3) -0.005(3) 0.009(3) -0.004(3)
C37 0.044(4) 0.048(4) 0.029(3) -0.013(3) 0.009(3) -0.017(3)
C38 0.055(5) 0.034(4) 0.032(3) -0.014(3) 0.014(3) -0.008(3)
C39 0.063(5) 0.029(3) 0.034(4) -0.004(3) 0.023(3) 0.000(3)
C40 0.043(4) 0.028(3) 0.027(3) -0.001(2) 0.007(3) -0.001(3)
C41 0.059(5) 0.078(6) 0.045(4) -0.024(4) -0.005(4) -0.004(4)
C42 0.049(8) 0.053(8) 0.048(8) 0.007(7) -0.005(6) -0.002(6)
C43 0.077(11) 0.072(10) 0.072(10) -0.002(8) -0.006(8) 0.002(8)
C44 0.072(11) 0.086(11) 0.072(11) -0.012(8) -0.005(8) 0.020(8)
C42T 0.063(8) 0.067(8) 0.034(7) -0.009(6) -0.001(6) -0.002(6)
C43T 0.105(13) 0.124(14) 0.107(13) 0.006(9) 0.010(9) 0.020(9)
C44T 0.130(15) 0.118(14) 0.117(14) 0.012(9) -0.006(9) 0.037(10)
C45 0.074(5) 0.036(4) 0.055(4) 0.007(3) 0.027(4) 0.019(3)
C46 0.136(11) 0.123(10) 0.065(7) 0.015(7) 0.035(7) 0.087(9)
C47 0.095(9) 0.082(8) 0.105(9) -0.023(7) 0.011(8) 0.041(7)
C48 0.105(10) 0.047(6) 0.164(13) 0.039(7) -0.003(9) 0.012(6)
C49 0.029(3) 0.020(3) 0.022(3) 0.000(2) 0.006(2) 0.000(2)
C50 0.031(3) 0.027(3) 0.025(3) -0.002(2) 0.004(2) -0.001(2)
C51 0.029(3) 0.024(3) 0.038(3) -0.006(3) 0.005(3) -0.003(2)
C52 0.029(3) 0.027(3) 0.044(4) 0.006(3) 0.013(3) 0.000(2)
C53 0.036(3) 0.022(3) 0.032(3) 0.005(2) 0.011(3) 0.005(2)
C54 0.030(3) 0.023(3) 0.026(3) 0.003(2) 0.005(2) 0.001(2)
C55 0.032(4) 0.038(4) 0.047(4) -0.009(3) -0.001(3) -0.006(3)
C56 0.087(9) 0.110(11) 0.073(8) 0.018(7) -0.032(7) -0.046(8)
C57 0.075(8) 0.054(6) 0.112(11) -0.031(7) -0.005(7) -0.001(5)
C58 0.040(5) 0.125(12) 0.118(11) -0.067(10) 0.000(6) -0.008(6)
C59 0.045(4) 0.036(4) 0.032(3) 0.011(3) 0.015(3) 0.011(3)
C60 0.060(6) 0.093(8) 0.055(6) 0.041(6) 0.007(5) -0.010(5)
C61 0.061(5) 0.055(5) 0.033(4) 0.012(3) 0.007(4) 0.022(4)
C62 0.132(11) 0.085(8) 0.032(4) 0.016(5) 0.034(5) 0.072(8)
C63 0.024(3) 0.016(2) 0.030(3) -0.005(2) -0.003(2) 0.005(2)
C64 0.025(3) 0.024(3) 0.038(3) 0.000(2) -0.001(3) 0.003(2)
C65 0.021(3) 0.027(3) 0.046(4) -0.006(3) -0.006(3) 0.003(2)
C66 0.027(3) 0.031(3) 0.034(3) -0.007(3) -0.010(2) 0.010(2)
C67 0.031(3) 0.025(3) 0.030(3) -0.002(2) -0.004(2) 0.009(2)
C68 0.026(3) 0.027(3) 0.021(3) 0.005(2) 0.004(2) 0.009(2)
C69 0.030(3) 0.028(3) 0.029(3) -0.001(2) 0.006(2) 0.003(2)
C70 0.029(3) 0.036(3) 0.032(3) -0.003(3) 0.010(3) 0.009(3)
C71 0.030(3) 0.033(3) 0.028(3) -0.005(2) 0.005(2) 0.015(3)
C72 0.034(3) 0.032(3) 0.020(3) -0.004(2) 0.002(2) 0.007(3)
C73 0.028(3) 0.040(4) 0.041(4) -0.011(3) -0.004(3) 0.015(3)
C74 0.043(4) 0.041(4) 0.044(4) -0.017(3) -0.013(3) 0.008(3)
C75 0.074(7) 0.050(5) 0.069(7) -0.035(5) -0.028(5) 0.017(5)
C76 0.146(14) 0.104(10) 0.045(6) -0.049(7) -0.035(7) 0.055(10)
C77 0.121(11) 0.084(8) 0.035(5) -0.011(5) -0.015(6) 0.042(8)
C78 0.070(6) 0.051(5) 0.037(4) -0.008(4) -0.007(4) 0.024(4)
C1S 0.128(14) 0.129(14) 0.083(10) -0.009(9) -0.016(9) 0.083(13)
C2S 0.055(6) 0.077(8) 0.095(9) -0.002(7) -0.017(6) 0.018(5)
C3S 0.031(3) 0.059(5) 0.040(4) 0.018(4) 0.005(3) 0.010(3)
C4S 0.034(3) 0.034(3) 0.049(4) 0.001(3) 0.011(3) 0.013(3)
Cl1 0.134(5) 0.193(7) 0.202(7) 0.002(6) 0.041(5) 0.040(5)
Cl3 0.223(10) 0.235(10) 0.265(11) -0.041(8) 0.104(9) 0.072(8)
Cl4 0.079(2) 0.084(2) 0.160(4) 0.002(2) -0.041(2) 0.0183(18)
Cl5 0.091(3) 0.127(4) 0.111(3) -0.003(3) 0.014(2) -0.016(2)
Cl6 0.188(6) 0.193(6) 0.195(7) -0.049(5) 0.006(5) 0.130(6)
Cl10 0.0460(10) 0.0553(12) 0.0580(12) -0.0059(9) 0.0100(9) 0.0234(9)
Cl11 0.0385(9) 0.0448(10) 0.0655(13) -0.0010(9) 0.0048(9) 0.0018(8)
Cl12 0.0366(9) 0.0480(10) 0.0490(10) 0.0002(8) 0.0088(8) 0.0085(7)
N1 0.020(2) 0.017(2) 0.023(2) 0.0024(17) 0.0044(18) 0.0020(16)
N2 0.021(2) 0.022(2) 0.025(2) -0.0014(19) 0.0061(18) -0.0004(18)
N3 0.027(2) 0.019(2) 0.018(2) 0.0011(17) 0.0031(18) 0.0008(18)
N4 0.021(2) 0.015(2) 0.018(2) 0.0000(16) 0.0014(17) -0.0003(16)
N5 0.024(2) 0.017(2) 0.028(2) -0.0039(18) -0.0027(19) 0.0052(18)
N6 0.027(2) 0.021(2) 0.020(2) -0.0008(18) 0.0011(19) 0.0070(18)
Ni2 0.0188(3) 0.0154(3) 0.0175(3) 0.0000(2) 0.0026(2) 0.0010(2)
Pt1 0.02245(13) 0.02226(13) 0.02294(13) -0.00414(8) -0.00152(8) 0.00471(8)
Cl13 0.242(8) 0.150(5) 0.131(4) 0.042(4) 0.050(5) 0.095(5)
Cl14 0.182(7) 0.188(7) 0.211(7) 0.012(6) 0.059(6) 0.109(6)
Cl2 0.179(9) 0.294(15) 0.49(2) 0.169(16) 0.083(13) 0.061(10)
Cl15 0.46(3) 0.33(2) 0.62(4) -0.07(2) -0.17(3) 0.26(2)
C5S 0.97(14) 0.32(5) 0.11(2) 0.01(2) -0.02(4) 0.49(8)

loop_
_atom_type_symbol
_atom_type_description
_atom_type_scat_dispersion_real
_atom_type_scat_dispersion_imag
_atom_type_scat_source
C C 0.0033 0.0016 'International Tables Vol C Tables 4.2.6.8 and 6.1.1.4'
H H 0.0000 0.0000 'International Tables Vol C Tables 4.2.6.8 and 6.1.1.4'
N N 0.0061 0.0033 'International Tables Vol C Tables 4.2.6.8 and 6.1.1.4'
Ni Ni 0.3393 1.1124 'International Tables Vol C Tables 4.2.6.8 and 6.1.1.4'
Pt Pt -1.7033 8.3905 'International Tables Vol C Tables 4.2.6.8 and 6.1.1.4'
Cl Cl 0.1484 0.1585 'International Tables Vol C Tables 4.2.6.8 and 6.1.1.4'

loop_
_geom_angle_atom_site_label_1
_geom_angle_atom_site_label_2
_geom_angle_atom_site_label_3
_geom_angle
N1 C1 C20 126.0(5)
N1 C1 C2 109.8(5)
C20 C1 C2 123.1(5)
C3 C2 C1 106.2(5)
C3 C2 C63 126.9(5)
C1 C2 C63 125.5(5)
C2 C3 C4 107.6(5)
C2 C3 H1 126.2
C4 C3 H1 126.2
N1 C4 C5 124.5(5)
N1 C4 C3 110.3(5)
C5 C4 C3 125.1(5)
C6 C5 C4 121.3(5)
C6 C5 C21 120.6(6)
C4 C5 C21 118.1(5)
C5 C6 N2 124.2(6)
C5 C6 C7 125.0(6)
N2 C6 C7 110.1(5)
C8 C7 C6 107.0(5)
C8 C7 H2 126.5
C6 C7 H2 126.5
C7 C8 C9 107.2(6)
C7 C8 H3 126.4
C9 C8 H3 126.4
N2 C9 C10 124.3(5)
N2 C9 C8 111.0(5)
C10 C9 C8 124.7(6)
C11 C10 C9 121.6(5)
C11 C10 C35 118.6(5)
C9 C10 C35 119.8(5)
N3 C11 C10 125.8(5)
N3 C11 C12 110.3(5)
C10 C11 C12 123.5(6)
C13 C12 C11 106.7(5)
C13 C12 H4 126.6
C11 C12 H4 126.6
C12 C13 C14 107.8(5)
C12 C13 H5 126.1
C14 C13 H5 126.1
C15 C14 N3 125.8(5)
C15 C14 C13 125.0(5)
N3 C14 C13 109.2(5)
C14 C15 C16 120.7(5)
C14 C15 C49 119.4(5)
C16 C15 C49 119.8(5)
N4 C16 C15 124.1(5)
N4 C16 C17 110.7(5)
C15 C16 C17 125.1(5)
C18 C17 C16 107.5(5)
C18 C17 H6 126.3
C16 C17 H6 126.3
C17 C18 C19 107.0(5)
C17 C18 C68 126.3(6)
C19 C18 C68 125.8(5)
C20 C19 N4 125.6(5)
C20 C19 C18 124.2(5)
N4 C19 C18 109.7(5)
C19 C20 C1 117.3(5)
C19 C20 Pt1 122.1(4)
C1 C20 Pt1 120.6(4)
C22 C21 C26 120.1(5)
C22 C21 C5 118.8(6)
C26 C21 C5 121.0(6)
C21 C22 C23 120.2(6)
C21 C22 H7 119.9
C23 C22 H7 119.9
C24 C23 C22 118.5(6)
C24 C23 C27 124.4(6)
C22 C23 C27 117.1(6)
C23 C24 C25 122.9(6)
C23 C24 H8 118.5
C25 C24 H8 118.5
C26 C25 C24 117.8(6)
C26 C25 C31 121.8(6)
C24 C25 C31 120.4(6)
C25 C26 C21 120.4(6)
C25 C26 H9 119.8
C21 C26 H9 119.8
C30 C27 C29 111.7(10)
C30 C27 C28 107.2(8)
C29 C27 C28 108.0(8)
C30 C27 C23 108.4(7)
C29 C27 C23 110.5(8)
C28 C27 C23 111.0(7)
C27 C28 H29 109.5
C27 C28 H30 109.5
H29 C28 H30 109.5
C27 C28 H31 109.5
H29 C28 H31 109.5
H30 C28 H31 109.5
C27 C29 H32 109.5
C27 C29 H33 109.5
H32 C29 H33 109.5
C27 C29 H34 109.5
H32 C29 H34 109.5
H33 C29 H34 109.5
C27 C30 H35 109.5
C27 C30 H36 109.5
H35 C30 H36 109.5
C27 C30 H37 109.5
H35 C30 H37 109.5
H36 C30 H37 109.5
C33 C31 C32 107.0(7)
C33 C31 C25 112.1(6)
C32 C31 C25 110.6(6)
C33 C31 C34 109.8(7)
C32 C31 C34 109.0(6)
C25 C31 C34 108.3(6)
C31 C32 H38 109.5
C31 C32 H39 109.5
H38 C32 H39 109.5
C31 C32 H40 109.5
H38 C32 H40 109.5
H39 C32 H40 109.5
C31 C33 H41 109.5
C31 C33 H42 109.5
H41 C33 H42 109.5
C31 C33 H43 109.5
H41 C33 H43 109.5
H42 C33 H43 109.5
C31 C34 H44 109.5
C31 C34 H45 109.5
H44 C34 H45 109.5
C31 C34 H46 109.5
H44 C34 H46 109.5
H45 C34 H46 109.5
C36 C35 C40 119.7(6)
C36 C35 C10 121.2(7)
C40 C35 C10 119.0(6)
C35 C36 C37 122.0(8)
C35 C36 H10 119.0
C37 C36 H10 119.0
C36 C37 C38 116.5(7)
C36 C37 C41 120.9(8)
C38 C37 C41 122.6(7)
C39 C38 C37 122.6(7)
C39 C38 H11 118.7
C37 C38 H11 118.7
C40 C39 C38 118.0(8)
C40 C39 C45 122.1(8)
C38 C39 C45 119.8(7)
C39 C40 C35 121.1(7)
C39 C40 H12 119.4
C35 C40 H12 119.4
C44T C41 C44 66.5(11)
C44T C41 C43 141.9(15)
C44 C41 C43 115.2(8)
C44T C41 C43T 116.2(9)
C44 C41 C43T 50.0(11)
C43 C41 C43T 73.6(10)
C44T C41 C42T 116.1(8)
C44 C41 C42T 142.2(12)
C43 C41 C42T 37.9(9)
C43T C41 C42T 111.3(8)
C44T C41 C37 107.3(14)
C44 C41 C37 109.3(11)
C43 C41 C37 107.4(11)
C43T C41 C37 98.0(13)
C42T C41 C37 105.6(9)
C44T C41 C42 44.6(10)
C44 C41 C42 109.9(7)
C43 C41 C42 111.9(8)
C43T C41 C42 155.7(13)
C42T C41 C42 75.8(9)
C37 C41 C42 102.4(9)
C41 C42 H47 109.5
C41 C42 H48 109.5
C41 C42 H49 109.5
C41 C43 H50 109.5
C41 C43 H51 109.5
C41 C43 H52 109.5
C41 C44 H97 109.5
C41 C44 H98 109.5
H97 C44 H98 109.5
C41 C44 H99 109.5
H97 C44 H99 109.5
H98 C44 H99 109.5
C41 C42T H56 109.5
C41 C42T H57 109.5
C41 C42T H58 109.5
C41 C43T H59 109.5
C41 C43T H60 109.5
C41 C43T H61 109.5
C41 C44T H62 109.5
C41 C44T H63 109.5
C41 C44T H64 109.5
C48 C45 C46 110.8(12)
C48 C45 C39 110.8(10)
C46 C45 C39 111.0(8)
C48 C45 C47 105.0(11)
C46 C45 C47 105.5(11)
C39 C45 C47 113.5(8)
C45 C46 H65 109.5
C45 C46 H66 109.5
H65 C46 H66 109.5
C45 C46 H67 109.5
H65 C46 H67 109.5
H66 C46 H67 109.5
C45 C47 H68 109.5
C45 C47 H69 109.5
H68 C47 H69 109.5
C45 C47 H70 109.5
H68 C47 H70 109.5
H69 C47 H70 109.5
C45 C48 H71 109.5
C45 C48 H72 109.5
H71 C48 H72 109.5
C45 C48 H73 109.5
H71 C48 H73 109.5
H72 C48 H73 109.5
C54 C49 C50 119.0(5)
C54 C49 C15 120.6(5)
C50 C49 C15 120.4(5)
C51 C50 C49 121.2(6)
C51 C50 H13 119.4
C49 C50 H13 119.4
C50 C51 C52 118.1(6)
C50 C51 C55 122.0(7)
C52 C51 C55 119.9(6)
C51 C52 C53 122.9(6)
C51 C52 H14 118.5
C53 C52 H14 118.5
C52 C53 C54 117.3(6)
C52 C53 C59 123.0(6)
C54 C53 C59 119.7(6)
C49 C54 C53 121.5(6)
C49 C54 H15 119.3
C53 C54 H15 119.3
C57 C55 C56 106.8(11)
C57 C55 C58 111.2(10)
C56 C55 C58 106.2(12)
C57 C55 C51 109.8(8)
C56 C55 C51 113.1(7)
C58 C55 C51 109.7(7)
C55 C56 H74 109.5
C55 C56 H75 109.5
H74 C56 H75 109.5
C55 C56 H76 109.5
H74 C56 H76 109.5
H75 C56 H76 109.5
C55 C57 H77 109.5
C55 C57 H78 109.5
H77 C57 H78 109.5
C55 C57 H79 109.5
H77 C57 H79 109.5
H78 C57 H79 109.5
C55 C58 H80 109.5
C55 C58 H81 109.5
H80 C58 H81 109.5
C55 C58 H82 109.5
H80 C58 H82 109.5
H81 C58 H82 109.5
C62 C59 C60 107.1(9)
C62 C59 C61 110.0(8)
C60 C59 C61 107.8(7)
C62 C59 C53 108.4(6)
C60 C59 C53 112.9(7)
C61 C59 C53 110.5(6)
C59 C60 H83 109.5
C59 C60 H84 109.5
H83 C60 H84 109.5
C59 C60 H85 109.5
H83 C60 H85 109.5
H84 C60 H85 109.5
C59 C61 H86 109.5
C59 C61 H87 109.5
H86 C61 H87 109.5
C59 C61 H88 109.5
H86 C61 H88 109.5
H87 C61 H88 109.5
C59 C62 H89 109.5
C59 C62 H90 109.5
H89 C62 H90 109.5
C59 C62 H91 109.5
H89 C62 H91 109.5
H90 C62 H91 109.5
N5 C63 C64 120.1(6)
N5 C63 C2 120.2(5)
C64 C63 C2 119.4(6)
C65 C64 C63 120.9(7)
C65 C64 H16 119.6
C63 C64 H16 119.6
C66 C65 C64 118.2(6)
C66 C65 H17 120.9
C64 C65 H17 120.9
C65 C66 C67 119.7(6)
C65 C66 H18 120.1
C67 C66 H18 120.1
N5 C67 C66 121.9(6)
N5 C67 H19 119.0
C66 C67 H19 119.0
N6 C68 C69 119.7(6)
N6 C68 C18 121.8(5)
C69 C68 C18 118.3(6)
C70 C69 C68 121.6(6)
C70 C69 H20 119.2
C68 C69 H20 119.2
C69 C70 C71 117.9(6)
C69 C70 H21 121.0
C71 C70 H21 121.0
C72 C71 C70 118.7(6)
C72 C71 H22 120.7
C70 C71 H22 120.7
N6 C72 C71 124.2(6)
N6 C72 H23 117.9
C71 C72 H23 117.9
C74 C73 C78 120.0
C74 C73 Pt1 119.9(3)
C78 C73 Pt1 120.0(3)
C73 C74 C75 120.0
C73 C74 H24 120.0
C75 C74 H24 120.0
C74 C75 C76 120.0
C74 C75 H25 120.0
C76 C75 H25 120.0
C77 C76 C75 120.0
C77 C76 H26 120.0
C75 C76 H26 120.0
C78 C77 C76 120.0
C78 C77 H27 120.0
C76 C77 H27 120.0
C77 C78 C73 120.0
C77 C78 H28 120.0
C73 C78 H28 120.0
Cl2 C1S Cl3 107.5(15)
Cl2 C1S Cl1 112.7(13)
Cl3 C1S Cl1 105.8(10)
Cl2 C1S H92 110.2
Cl3 C1S H92 110.2
Cl1 C1S H92 110.2
Cl4 C2S Cl6 110.2(8)
Cl4 C2S Cl5 110.5(8)
Cl6 C2S Cl5 109.9(8)
Cl4 C2S H93 108.7
Cl6 C2S H93 108.7
Cl5 C2S H93 108.7
Cl9 C3S Cl8 112.4(5)
Cl9 C3S Cl7 111.1(5)
Cl8 C3S Cl7 109.5(4)
Cl9 C3S H94 107.9
Cl8 C3S H94 107.9
Cl7 C3S H94 107.9
Cl10 C4S Cl11 111.2(4)
Cl10 C4S Cl12 110.5(4)
Cl11 C4S Cl12 110.4(4)
Cl10 C4S H95 108.2
Cl11 C4S H95 108.2
Cl12 C4S H95 108.2
C4 N1 C1 105.6(5)
C4 N1 Ni2 127.6(4)
C1 N1 Ni2 124.0(4)
C9 N2 C6 104.4(5)
C9 N2 Ni2 127.6(4)
C6 N2 Ni2 127.6(4)
C11 N3 C14 105.8(5)
C11 N3 Ni2 126.0(4)
C14 N3 Ni2 127.5(4)
C16 N4 C19 104.8(5)
C16 N4 Ni2 127.1(4)
C19 N4 Ni2 126.2(4)
C63 N5 C67 118.9(5)
C63 N5 Pt1 122.6(4)
C67 N5 Pt1 118.0(5)
C72 N6 C68 117.7(5)
C72 N6 Pt1 118.8(4)
C68 N6 Pt1 123.4(4)
N4 Ni2 N2 174.8(2)
N4 Ni2 N3 90.1(2)
N2 Ni2 N3 90.8(2)
N4 Ni2 N1 90.0(2)
N2 Ni2 N1 89.7(2)
N3 Ni2 N1 173.3(2)
C20 Pt1 N6 91.5(2)
C20 Pt1 N5 90.9(2)
N6 Pt1 N5 177.11(18)
C20 Pt1 C73 178.5(2)
N6 Pt1 C73 89.9(2)
N5 Pt1 C73 87.7(2)
Cl15 C5S Cl14 111.6(11)
Cl15 C5S Cl13 117.7(12)
Cl14 C5S Cl13 103.5(8)
Cl15 C5S H96 107.9
Cl14 C5S H96 107.9
Cl13 C5S H96 107.9

loop_
_geom_bond_atom_site_label_1
_geom_bond_atom_site_label_2
_geom_bond_distance
C1 N1 1.378(7)
C1 C20 1.396(8)
C1 C2 1.442(7)
C2 C3 1.355(9)
C2 C63 1.453(8)
C3 C4 1.424(8)
C3 H1 0.9300
C4 N1 1.370(7)
C4 C5 1.389(8)
C5 C6 1.371(9)
C5 C21 1.502(8)
C6 N2 1.381(7)
C6 C7 1.434(9)
C7 C8 1.341(10)
C7 H2 0.9300
C8 C9 1.418(8)
C8 H3 0.9300
C9 N2 1.378(8)
C9 C10 1.387(9)
C10 C11 1.375(8)
C10 C35 1.492(8)
C11 N3 1.373(8)
C11 C12 1.439(8)
C12 C13 1.343(9)
C12 H4 0.9300
C13 C14 1.441(8)
C13 H5 0.9300
C14 C15 1.375(8)
C14 N3 1.383(7)
C15 C16 1.397(8)
C15 C49 1.485(8)
C16 N4 1.385(7)
C16 C17 1.408(9)
C17 C18 1.357(8)
C17 H6 0.9300
C18 C19 1.431(8)
C18 C68 1.449(8)
C19 C20 1.377(8)
C19 N4 1.389(7)
C20 Pt1 2.028(6)
C21 C22 1.378(9)
C21 C26 1.392(9)
C22 C23 1.406(8)
C22 H7 0.9300
C23 C24 1.360(10)
C23 C27 1.553(10)
C24 C25 1.395(10)
C24 H8 0.9300
C25 C26 1.392(8)
C25 C31 1.533(10)
C26 H9 0.9300
C27 C30 1.509(16)
C27 C29 1.528(15)
C27 C28 1.548(11)
C28 H29 0.9600
C28 H30 0.9600
C28 H31 0.9600
C29 H32 0.9600
C29 H33 0.9600
C29 H34 0.9600
C30 H35 0.9600
C30 H36 0.9600
C30 H37 0.9600
C31 C33 1.511(11)
C31 C32 1.525(10)
C31 C34 1.536(11)
C32 H38 0.9600
C32 H39 0.9600
C32 H40 0.9600
C33 H41 0.9600
C33 H42 0.9600
C33 H43 0.9600
C34 H44 0.9600
C34 H45 0.9600
C34 H46 0.9600
C35 C36 1.376(10)
C35 C40 1.387(11)
C36 C37 1.381(10)
C36 H10 0.9300
C37 C38 1.408(13)
C37 C41 1.581(12)
C38 C39 1.394(12)
C38 H11 0.9300
C39 C40 1.369(10)
C39 C45 1.541(13)
C40 H12 0.9300
C41 C44T 1.507(9)
C41 C44 1.527(5)
C41 C43 1.531(9)
C41 C43T 1.555(9)
C41 C42T 1.560(8)
C41 C42 1.589(9)
C42 H47 0.9600
C42 H48 0.9600
C42 H49 0.9600
C43 H50 0.9600
C43 H51 0.9600
C43 H52 0.9600
C44 H97 0.9600
C44 H98 0.9600
C44 H99 0.9600
C42T H56 0.9600
C42T H57 0.9600
C42T H58 0.9600
C43T H59 0.9600
C43T H60 0.9600
C43T H61 0.9600
C44T H62 0.9600
C44T H63 0.9600
C44T H64 0.9600
C45 C48 1.471(14)
C45 C46 1.514(15)
C45 C47 1.609(18)
C46 H65 0.9600
C46 H66 0.9600
C46 H67 0.9600
C47 H68 0.9600
C47 H69 0.9600
C47 H70 0.9600
C48 H71 0.9600
C48 H72 0.9600
C48 H73 0.9600
C49 C54 1.394(8)
C49 C50 1.395(8)
C50 C51 1.383(9)
C50 H13 0.9300
C51 C52 1.390(10)
C51 C55 1.529(9)
C52 C53 1.390(10)
C52 H14 0.9300
C53 C54 1.395(8)
C53 C59 1.523(9)
C54 H15 0.9300
C55 C57 1.501(14)
C55 C56 1.505(15)
C55 C58 1.521(15)
C56 H74 0.9600
C56 H75 0.9600
C56 H76 0.9600
C57 H77 0.9600
C57 H78 0.9600
C57 H79 0.9600
C58 H80 0.9600
C58 H81 0.9600
C58 H82 0.9600
C59 C62 1.506(12)
C59 C60 1.507(12)
C59 C61 1.509(12)
C60 H83 0.9600
C60 H84 0.9600
C60 H85 0.9600
C61 H86 0.9600
C61 H87 0.9600
C61 H88 0.9600
C62 H89 0.9600
C62 H90 0.9600
C62 H91 0.9600
C63 N5 1.352(8)
C63 C64 1.388(9)
C64 C65 1.385(9)
C64 H16 0.9300
C65 C66 1.368(11)
C65 H17 0.9300
C66 C67 1.378(9)
C66 H18 0.9300
C67 N5 1.359(8)
C67 H19 0.9300
C68 N6 1.370(8)
C68 C69 1.393(9)
C69 C70 1.371(9)
C69 H20 0.9300
C70 C71 1.383(10)
C70 H21 0.9300
C71 C72 1.373(9)
C71 H22 0.9300
C72 N6 1.336(8)
C72 H23 0.9300
C73 C74 1.3900
C73 C78 1.3900
C73 Pt1 2.097(4)
C74 C75 1.3900
C74 H24 0.9300
C75 C76 1.3900
C75 H25 0.9300
C76 C77 1.3900
C76 H26 0.9300
C77 C78 1.3900
C77 H27 0.9300
C78 H28 0.9300
C1S Cl2 1.48(2)
C1S Cl3 1.65(2)
C1S Cl1 1.90(2)
C1S H92 0.9800
C2S Cl4 1.706(11)
C2S Cl6 1.740(14)
C2S Cl5 1.751(15)
C2S H93 0.9800
C3S Cl9 1.730(10)
C3S Cl8 1.751(8)
C3S Cl7 1.769(8)
C3S H94 0.9800
C4S Cl10 1.748(7)
C4S Cl11 1.750(8)
C4S Cl12 1.763(9)
C4S H95 0.9800
N1 Ni2 1.921(5)
N2 Ni2 1.916(5)
N3 Ni2 1.917(5)
N4 Ni2 1.913(5)
N5 Pt1 2.046(5)
N6 Pt1 2.038(5)
Cl13 C5S 1.751(10)
Cl14 C5S 1.749(10)
Cl15 C5S 1.737(10)
C5S H96 0.9800

loop_
_geom_torsion_atom_site_label_1
_geom_torsion_atom_site_label_2
_geom_torsion_atom_site_label_3
_geom_torsion_atom_site_label_4
_geom_torsion
N1 C1 C2 C3 6.6(6)
C20 C1 C2 C3 -161.9(6)
N1 C1 C2 C63 -161.0(5)
C20 C1 C2 C63 30.4(9)
C1 C2 C3 C4 -3.5(7)
C63 C2 C3 C4 163.9(6)
C2 C3 C4 N1 -0.7(7)
C2 C3 C4 C5 -177.7(6)
N1 C4 C5 C6 -16.6(10)
C3 C4 C5 C6 160.0(6)
N1 C4 C5 C21 166.6(5)
C3 C4 C5 C21 -16.7(9)
C4 C5 C6 N2 -5.2(10)
C21 C5 C6 N2 171.5(6)
C4 C5 C6 C7 -174.3(6)
C21 C5 C6 C7 2.4(10)
C5 C6 C7 C8 164.6(7)
N2 C6 C7 C8 -5.8(8)
C6 C7 C8 C9 2.8(8)
C7 C8 C9 N2 1.0(8)
C7 C8 C9 C10 -176.6(7)
N2 C9 C10 C11 14.9(10)
C8 C9 C10 C11 -167.8(7)
N2 C9 C10 C35 -166.8(6)
C8 C9 C10 C35 10.5(10)
C9 C10 C11 N3 2.9(10)
C35 C10 C11 N3 -175.3(6)
C9 C10 C11 C12 174.1(6)
C35 C10 C11 C12 -4.1(10)
N3 C11 C12 C13 2.7(8)
C10 C11 C12 C13 -169.7(7)
C11 C12 C13 C14 -0.8(8)
C12 C13 C14 C15 176.9(6)
C12 C13 C14 N3 -1.3(7)
N3 C14 C15 C16 -11.9(10)
C13 C14 C15 C16 170.2(6)
N3 C14 C15 C49 169.9(6)
C13 C14 C15 C49 -8.0(9)
C14 C15 C16 N4 -8.2(9)
C49 C15 C16 N4 170.0(5)
C14 C15 C16 C17 177.2(6)
C49 C15 C16 C17 -4.6(9)
N4 C16 C17 C18 -3.5(7)
C15 C16 C17 C18 171.7(6)
C16 C17 C18 C19 -0.3(7)
C16 C17 C18 C68 169.5(6)
C17 C18 C19 C20 -168.7(6)
C68 C18 C19 C20 21.5(9)
C17 C18 C19 N4 4.0(7)
C68 C18 C19 N4 -165.8(5)
N4 C19 C20 C1 20.1(8)
C18 C19 C20 C1 -168.4(6)
N4 C19 C20 Pt1 -163.6(4)
C18 C19 C20 Pt1 7.9(8)
N1 C1 C20 C19 13.2(9)
C2 C1 C20 C19 179.8(5)
N1 C1 C20 Pt1 -163.2(4)
C2 C1 C20 Pt1 3.5(8)
C6 C5 C21 C22 124.8(7)
C4 C5 C21 C22 -58.4(8)
C6 C5 C21 C26 -56.8(9)
C4 C5 C21 C26 120.0(7)
C26 C21 C22 C23 1.1(10)
C5 C21 C22 C23 179.5(6)
C21 C22 C23 C24 0.1(10)
C21 C22 C23 C27 -177.6(7)
C22 C23 C24 C25 -1.1(11)
C27 C23 C24 C25 176.5(7)
C23 C24 C25 C26 0.7(10)
C23 C24 C25 C31 178.2(7)
C24 C25 C26 C21 0.5(10)
C31 C25 C26 C21 -176.9(6)
C22 C21 C26 C25 -1.4(10)
C5 C21 C26 C25 -179.8(6)
C24 C23 C27 C30 -112.7(9)
C22 C23 C27 C30 64.9(10)
C24 C23 C27 C29 124.6(9)
C22 C23 C27 C29 -57.8(11)
C24 C23 C27 C28 4.8(12)
C22 C23 C27 C28 -177.6(7)
C26 C25 C31 C33 -15.0(10)
C24 C25 C31 C33 167.7(7)
C26 C25 C31 C32 -134.3(7)
C24 C25 C31 C32 48.4(9)
C26 C25 C31 C34 106.3(8)
C24 C25 C31 C34 -71.0(8)
C11 C10 C35 C36 95.1(8)
C9 C10 C35 C36 -83.2(8)
C11 C10 C35 C40 -83.5(8)
C9 C10 C35 C40 98.2(8)
C40 C35 C36 C37 0.1(10)
C10 C35 C36 C37 -178.4(6)
C35 C36 C37 C38 0.4(11)
C35 C36 C37 C41 -177.8(7)
C36 C37 C38 C39 -1.2(11)
C41 C37 C38 C39 177.0(7)
C37 C38 C39 C40 1.3(11)
C37 C38 C39 C45 176.9(7)
C38 C39 C40 C35 -0.7(10)
C45 C39 C40 C35 -176.2(7)
C36 C35 C40 C39 0.0(10)
C10 C35 C40 C39 178.6(6)
C36 C37 C41 C44T 59.3(12)
C38 C37 C41 C44T -118.8(12)
C36 C37 C41 C44 -11.2(12)
C38 C37 C41 C44 170.8(11)
C36 C37 C41 C43 -136.7(10)
C38 C37 C41 C43 45.2(12)
C36 C37 C41 C43T -61.5(11)
C38 C37 C41 C43T 120.5(11)
C36 C37 C41 C42T -176.3(9)
C38 C37 C41 C42T 5.7(12)
C36 C37 C41 C42 105.3(10)
C38 C37 C41 C42 -72.8(11)
C40 C39 C45 C48 105.9(12)
C38 C39 C45 C48 -69.6(12)
C40 C39 C45 C46 -130.6(11)
C38 C39 C45 C46 54.0(12)
C40 C39 C45 C47 -12.0(12)
C38 C39 C45 C47 172.5(9)
C14 C15 C49 C54 127.6(7)
C16 C15 C49 C54 -50.5(9)
C14 C15 C49 C50 -52.8(9)
C16 C15 C49 C50 129.0(7)
C54 C49 C50 C51 -1.8(10)
C15 C49 C50 C51 178.7(6)
C49 C50 C51 C52 2.2(10)
C49 C50 C51 C55 -177.7(7)
C50 C51 C52 C53 -1.0(11)
C55 C51 C52 C53 179.0(7)
C51 C52 C53 C54 -0.7(10)
C51 C52 C53 C59 176.7(7)
C50 C49 C54 C53 0.0(10)
C15 C49 C54 C53 179.6(6)
C52 C53 C54 C49 1.2(10)
C59 C53 C54 C49 -176.3(6)
C50 C51 C55 C57 116.7(10)
C52 C51 C55 C57 -63.3(11)
C50 C51 C55 C56 -2.6(13)
C52 C51 C55 C56 177.5(11)
C50 C51 C55 C58 -120.9(11)
C52 C51 C55 C58 59.2(12)
C52 C53 C59 C62 -108.7(9)
C54 C53 C59 C62 68.6(10)
C52 C53 C59 C60 9.8(11)
C54 C53 C59 C60 -172.9(8)
C52 C53 C59 C61 130.6(8)
C54 C53 C59 C61 -52.0(9)
C3 C2 C63 N5 173.9(6)
C1 C2 C63 N5 -21.0(9)
C3 C2 C63 C64 -12.4(9)
C1 C2 C63 C64 152.7(6)
N5 C63 C64 C65 1.0(9)
C2 C63 C64 C65 -172.7(6)
C63 C64 C65 C66 3.5(10)
C64 C65 C66 C67 -3.5(10)
C65 C66 C67 N5 -1.0(10)
C17 C18 C68 N6 173.9(6)
C19 C18 C68 N6 -18.2(9)
C17 C18 C68 C69 -11.0(9)
C19 C18 C68 C69 156.9(6)
N6 C68 C69 C70 3.2(10)
C18 C68 C69 C70 -172.0(6)
C68 C69 C70 C71 0.8(10)
C69 C70 C71 C72 -2.2(10)
C70 C71 C72 N6 -0.5(10)
C78 C73 C74 C75 0.0
Pt1 C73 C74 C75 -175.8(4)
C73 C74 C75 C76 0.0
C74 C75 C76 C77 0.0
C75 C76 C77 C78 0.0
C76 C77 C78 C73 0.0
C74 C73 C78 C77 0.0
Pt1 C73 C78 C77 175.8(4)
C5 C4 N1 C1 -178.2(6)
C3 C4 N1 C1 4.7(6)
C5 C4 N1 Ni2 20.0(8)
C3 C4 N1 Ni2 -157.1(4)
C20 C1 N1 C4 161.2(5)
C2 C1 N1 C4 -6.9(6)
C20 C1 N1 Ni2 -36.2(8)
C2 C1 N1 Ni2 155.7(4)
C10 C9 N2 C6 173.1(6)
C8 C9 N2 C6 -4.5(7)
C10 C9 N2 Ni2 -14.3(9)
C8 C9 N2 Ni2 168.1(5)
C5 C6 N2 C9 -164.3(6)
C7 C6 N2 C9 6.2(7)
C5 C6 N2 Ni2 23.1(9)
C7 C6 N2 Ni2 -166.4(5)
C10 C11 N3 C14 168.7(6)
C12 C11 N3 C14 -3.4(7)
C10 C11 N3 Ni2 -20.5(9)
C12 C11 N3 Ni2 167.4(4)
C15 C14 N3 C11 -175.3(6)
C13 C14 N3 C11 2.9(7)
C15 C14 N3 Ni2 14.1(9)
C13 C14 N3 Ni2 -167.7(4)
C15 C16 N4 C19 -169.5(6)
C17 C16 N4 C19 5.8(6)
C15 C16 N4 Ni2 25.5(8)
C17 C16 N4 Ni2 -159.2(4)
C20 C19 N4 C16 166.6(6)
C18 C19 N4 C16 -5.9(6)
C20 C19 N4 Ni2 -28.2(8)
C18 C19 N4 Ni2 159.3(4)
C64 C63 N5 C67 -5.6(8)
C2 C63 N5 C67 168.1(5)
C64 C63 N5 Pt1 166.4(4)
C2 C63 N5 Pt1 -20.0(7)
C66 C67 N5 C63 5.6(9)
C66 C67 N5 Pt1 -166.7(5)
C71 C72 N6 C68 4.4(9)
C71 C72 N6 Pt1 -172.7(5)
C69 C68 N6 C72 -5.6(8)
C18 C68 N6 C72 169.4(5)
C69 C68 N6 Pt1 171.3(4)
C18 C68 N6 Pt1 -13.7(7)
C16 N4 Ni2 N2 82(2)
C19 N4 Ni2 N2 -80(2)
C16 N4 Ni2 N3 -18.7(5)
C19 N4 Ni2 N3 179.3(5)
C16 N4 Ni2 N1 168.0(5)
C19 N4 Ni2 N1 6.1(5)
C9 N2 Ni2 N4 -101(2)
C6 N2 Ni2 N4 70(2)
C9 N2 Ni2 N3 -0.5(5)
C6 N2 Ni2 N3 170.5(5)
C9 N2 Ni2 N1 172.8(5)
C6 N2 Ni2 N1 -16.2(5)
C11 N3 Ni2 N4 -168.5(5)
C14 N3 Ni2 N4 0.3(5)
C11 N3 Ni2 N2 16.6(5)
C14 N3 Ni2 N2 -174.6(5)
C11 N3 Ni2 N1 -77.7(18)
C14 N3 Ni2 N1 91.1(18)
C4 N1 Ni2 N4 -178.8(5)
C1 N1 Ni2 N4 22.5(5)
C4 N1 Ni2 N2 -4.0(5)
C1 N1 Ni2 N2 -162.6(5)
C4 N1 Ni2 N3 90.4(18)
C1 N1 Ni2 N3 -68.3(19)
C19 C20 Pt1 N6 -27.1(5)
C1 C20 Pt1 N6 149.1(5)
C19 C20 Pt1 N5 154.5(5)
C1 C20 Pt1 N5 -29.3(5)
C19 C20 Pt1 C73 135(8)
C1 C20 Pt1 C73 -49(8)
C72 N6 Pt1 C20 -152.7(5)
C68 N6 Pt1 C20 30.3(5)
C72 N6 Pt1 N5 -6(4)
C68 N6 Pt1 N5 177(25)
C72 N6 Pt1 C73 27.7(5)
C68 N6 Pt1 C73 -149.2(5)
C63 N5 Pt1 C20 38.7(5)
C67 N5 Pt1 C20 -149.3(4)
C63 N5 Pt1 N6 -108(4)
C67 N5 Pt1 N6 64(4)
C63 N5 Pt1 C73 -141.8(5)
C67 N5 Pt1 C73 30.2(4)
C74 C73 Pt1 C20 81(8)
C78 C73 Pt1 C20 -95(8)
C74 C73 Pt1 N6 -117.2(3)
C78 C73 Pt1 N6 67.0(4)
C74 C73 Pt1 N5 61.2(3)
C78 C73 Pt1 N5 -114.6(4)
